data_7226754
loop_
_publ_author_name
'Balachandran, Chandrasekar'
'Chennakesava Rao, K.'
'Arun, Y.'
'Emi, N.'
'Yamamoto, Naoki'
'Inaguma, Yoko'
'Okamoto, Akinao'
'Easwaramoorthi, K.'
'Paramasivan Thirumalai, Perumal'

_publ_section_title
;
 Synthetic investigation on chirally pure Mannich derivatives of
 pseudophenylpropanolamine and their anticancer properties against HepG-2
 cells with inhibition of JAK2/STAT3
;
_journal_name_full 'RSC Adv.'
_journal_paper_doi 10.1039/C6RA22480F
_journal_year 2016
_chemical_absolute_configuration unk
_chemical_formula_moiety 'C19 H26 N4 O2'
_chemical_formula_sum 'C19 H26 N4 O2'
_chemical_formula_weight 342.44
_chemical_name_systematic
;
 ?
;
_space_group_IT_number 19
_symmetry_cell_setting orthorhombic
_symmetry_space_group_name_Hall 'P 2ac 2ab'
_symmetry_space_group_name_H-M 'P 21 21 21'
_atom_sites_solution_hydrogens geom
_atom_sites_solution_primary direct
_atom_sites_solution_secondary difmap
_audit_creation_method SHELXL-97
_audit_update_record
;
2015-12-22 deposited with the CCDC.
2016-10-05 downloaded from the CCDC.
;
_cell_angle_alpha 90.00
_cell_angle_beta 90.00
_cell_angle_gamma 90.00
_cell_formula_units_Z 12
_cell_length_a 13.3748(7)
_cell_length_b 15.9256(8)
_cell_length_c 26.3938(13)
_cell_measurement_reflns_used 13427
_cell_measurement_temperature 296(2)
_cell_measurement_theta_max 28.36
_cell_measurement_theta_min 1.49
_cell_volume 5621.9(5)
_computing_structure_refinement 'SHELXL-97 (Sheldrick, 1997)'
_diffrn_ambient_temperature 296(2)
_diffrn_measured_fraction_theta_full 0.989
_diffrn_measured_fraction_theta_max 0.969
_diffrn_measurement_device_type 'Bruker SMART APEXII area-detector diffractometer'
_diffrn_measurement_method '\w and \f scans'
_diffrn_radiation_monochromator graphite
_diffrn_radiation_source 'fine-focus sealed tube'
_diffrn_radiation_type MoK\a
_diffrn_radiation_wavelength 0.71073
_diffrn_reflns_av_R_equivalents 0.0434
_diffrn_reflns_av_sigmaI/netI 0.0796
_diffrn_reflns_limit_h_max 17
_diffrn_reflns_limit_h_min -7
_diffrn_reflns_limit_k_max 20
_diffrn_reflns_limit_k_min -19
_diffrn_reflns_limit_l_max 26
_diffrn_reflns_limit_l_min -35
_diffrn_reflns_number 29922
_diffrn_reflns_theta_full 25.00
_diffrn_reflns_theta_max 28.36
_diffrn_reflns_theta_min 1.49
_exptl_absorpt_coefficient_mu 0.081
_exptl_absorpt_correction_T_max 0.9904
_exptl_absorpt_correction_T_min 0.9848
_exptl_absorpt_correction_type multi-scan
_exptl_absorpt_process_details '(<i>SADABS</i>; Bruker, 2008)'
_exptl_crystal_colour colourless
_exptl_crystal_density_diffrn 1.214
_exptl_crystal_density_method 'not measured'
_exptl_crystal_description block
_exptl_crystal_F_000 2208
_exptl_crystal_recrystallization_method 'Re-crystallisation from solvent: Ethanol/Water'
_exptl_crystal_size_max 0.19
_exptl_crystal_size_mid 0.16
_exptl_crystal_size_min 0.12
_refine_diff_density_max 0.527
_refine_diff_density_min -0.175
_refine_diff_density_rms 0.041
_refine_ls_abs_structure_details 'Flack H D (1983), Acta Cryst. A39, 876-881'
_refine_ls_abs_structure_Flack 0.8(13)
_refine_ls_extinction_coef 0.00000(19)
_refine_ls_extinction_expression Fc^*^=kFc[1+0.001xFc^2^\l^3^/sin(2\q)]^-1/4^
_refine_ls_extinction_method SHELXL
_refine_ls_goodness_of_fit_ref 0.954
_refine_ls_hydrogen_treatment mixed
_refine_ls_matrix_type full
_refine_ls_number_parameters 686
_refine_ls_number_reflns 13427
_refine_ls_number_restraints 0
_refine_ls_restrained_S_all 0.954
_refine_ls_R_factor_all 0.1326
_refine_ls_R_factor_gt 0.0592
_refine_ls_shift/su_max 0.085
_refine_ls_shift/su_mean 0.000
_refine_ls_structure_factor_coef Fsqd
_refine_ls_weighting_details 'calc w=1/[\s^2^(Fo^2^)+(0.0765P)^2^+0.0000P] where P=(Fo^2^+2Fc^2^)/3'
_refine_ls_weighting_scheme calc
_refine_ls_wR_factor_gt 0.1323
_refine_ls_wR_factor_ref 0.1653
_reflns_number_gt 7058
_reflns_number_total 13427
_reflns_threshold_expression >2sigma(I)
_cod_data_source_file c6ra22480f2.cif
_cod_data_source_block shelx
_cod_depositor_comments
;
The following automatic conversions were performed:

'_symmetry_cell_setting' value 'Orthorhombic' changed to
'orthorhombic' according to
/usr/data/users/saulius/crontab/automatic-downloads/rss-feeds/RSC/lib/dictionaries/cif_core.dic
dictionary named 'cif_core.dic' version 2.4.2 from 2011-04-26.

Automatic conversion script
Id: cif_fix_values 4268 2015-11-12 08:31:59Z antanas 
;
_cod_database_code 7226754

loop_
_symmetry_equiv_pos_as_xyz
'x, y, z'
'-x+1/2, -y, z+1/2'
'x+1/2, -y+1/2, -z'
'-x, y+1/2, -z+1/2'

loop_
_atom_site_label
_atom_site_type_symbol
_atom_site_fract_x
_atom_site_fract_y
_atom_site_fract_z
_atom_site_U_iso_or_equiv
_atom_site_adp_type
_atom_site_occupancy
_atom_site_symmetry_multiplicity
_atom_site_calc_flag
_atom_site_refinement_flags
O2 O 0.71768(19) -0.05129(13) 0.14714(9) 0.0651(7) Uani 1 1 d .
H2 H 0.6712 -0.0830 0.1404 0.098 Uiso 1 1 calc R
C39 C 0.6283(2) -0.29578(16) 0.15212(10) 0.0359(6) Uani 1 1 d .
C33 C 0.3434(2) 0.2047(2) 0.06907(14) 0.0607(9) Uani 1 1 d .
H33 H 0.3809 0.2502 0.0578 0.073 Uiso 1 1 calc R
C1 C 0.6818(2) 0.03352(17) 0.14906(11) 0.0421(7) Uani 1 1 d .
C52 C 0.8144(2) -0.3736(2) -0.06846(13) 0.0571(9) Uani 1 1 d .
H52 H 0.8514 -0.4189 -0.0566 0.068 Uiso 1 1 calc R
C2 C 0.7682(2) 0.0819(2) 0.17323(11) 0.0552(9) Uani 1 1 d .
H2A H 0.8298 0.0676 0.1559 0.066 Uiso 1 1 calc R
H2B H 0.7569 0.1416 0.1689 0.066 Uiso 1 1 calc R
C49 C 0.7057(2) -0.2387(2) -0.10183(12) 0.0555(8) Uani 1 1 d .
H49 H 0.6698 -0.1925 -0.1134 0.067 Uiso 1 1 calc R
C44 C 0.5700(2) -0.24637(19) 0.19149(10) 0.0444(7) Uani 1 1 d .
H44A H 0.4991 -0.2564 0.1866 0.053 Uiso 1 1 calc R
H44B H 0.5821 -0.1869 0.1865 0.053 Uiso 1 1 calc R
C25 C 0.1097(2) 0.08590(19) -0.19564(11) 0.0490(8) Uani 1 1 d .
H25A H 0.0378 0.0914 -0.1921 0.059 Uiso 1 1 calc R
H25B H 0.1267 0.0272 -0.1908 0.059 Uiso 1 1 calc R
C8 C 0.6510(3) 0.02342(18) 0.05205(11) 0.0501(8) Uani 1 1 d .
H8 H 0.6547 -0.0343 0.0471 0.060 Uiso 1 1 calc R
C50 C 0.7939(3) -0.2615(2) -0.12581(13) 0.0647(10) Uani 1 1 d .
H50 H 0.8164 -0.2306 -0.1534 0.078 Uiso 1 1 calc R
C12 C 0.8437(3) -0.0487(2) -0.08226(13) 0.0606(9) Uani 1 1 d .
H12 H 0.8744 -0.1000 -0.0759 0.073 Uiso 1 1 calc R
C5 C 0.6026(3) 0.0248(2) 0.23697(13) 0.0715(11) Uani 1 1 d .
H5A H 0.5414 0.0370 0.2553 0.086 Uiso 1 1 calc R
H5B H 0.6180 -0.0343 0.2415 0.086 Uiso 1 1 calc R
C53 C 0.7259(2) -0.35232(18) -0.04475(11) 0.0480(8) Uani 1 1 d .
H53 H 0.7030 -0.3843 -0.0176 0.058 Uiso 1 1 calc R
C3 C 0.7794(3) 0.0627(3) 0.22898(13) 0.0721(11) Uani 1 1 d .
H3A H 0.8001 0.0048 0.2330 0.087 Uiso 1 1 calc R
H3B H 0.8314 0.0982 0.2431 0.087 Uiso 1 1 calc R
C14 C 0.8405(3) 0.0810(2) -0.12540(13) 0.0665(10) Uani 1 1 d .
H14 H 0.8686 0.1181 -0.1486 0.080 Uiso 1 1 calc R
C6 C 0.5879(2) 0.0437(2) 0.18032(12) 0.0624(10) Uani 1 1 d .
H6A H 0.5368 0.0065 0.1670 0.075 Uiso 1 1 calc R
H6B H 0.5639 0.1009 0.1767 0.075 Uiso 1 1 calc R
C35 C 0.0148(2) 0.14332(18) 0.04623(10) 0.0390(7) Uani 1 1 d .
H35 H 0.0272 0.2007 0.0344 0.047 Uiso 1 1 calc R
C17 C 0.4301(3) 0.0501(2) -0.02330(13) 0.0665(10) Uani 1 1 d .
H17A H 0.4180 0.1078 -0.0320 0.100 Uiso 1 1 calc R
H17B H 0.4384 0.0453 0.0127 0.100 Uiso 1 1 calc R
H17C H 0.3744 0.0164 -0.0339 0.100 Uiso 1 1 calc R
C42 C 0.7095(3) -0.2589(2) 0.25428(12) 0.0648(10) Uani 1 1 d .
H42A H 0.7267 -0.2752 0.2886 0.078 Uiso 1 1 calc R
H42B H 0.7275 -0.2003 0.2498 0.078 Uiso 1 1 calc R
C41 C 0.7670(3) -0.3128(2) 0.21659(12) 0.0628(10) Uani 1 1 d .
H41A H 0.8382 -0.3051 0.2218 0.075 Uiso 1 1 calc R
H41B H 0.7515 -0.3715 0.2225 0.075 Uiso 1 1 calc R
C22 C 0.3001(3) 0.1654(2) -0.21749(13) 0.0682(10) Uani 1 1 d .
H22A H 0.2804 0.2230 -0.2240 0.082 Uiso 1 1 calc R
H22B H 0.3721 0.1618 -0.2213 0.082 Uiso 1 1 calc R
N2 N 0.6339(2) 0.15855(14) 0.03739(9) 0.0437(6) Uani 1 1 d .
O1 O 0.4869(2) -0.11752(15) -0.11483(9) 0.0699(7) Uani 1 1 d .
N1 N 0.6520(2) 0.14882(14) 0.08610(9) 0.0454(6) Uani 1 1 d .
O5 O 0.59341(17) -0.37994(12) 0.15591(8) 0.0525(6) Uani 1 1 d .
H5 H 0.6272 -0.4103 0.1376 0.079 Uiso 1 1 calc R
C16 C 0.5245(2) 0.01979(18) -0.04974(10) 0.0404(7) Uani 1 1 d .
H16 H 0.5390 -0.0378 -0.0388 0.048 Uiso 1 1 calc R
N10 N 0.60219(18) -0.17244(13) 0.03776(9) 0.0417(6) Uani 1 1 d .
O6 O 0.50199(18) -0.45666(14) -0.11357(9) 0.0647(7) Uani 1 1 d .
C47 C 0.5733(2) -0.25738(17) -0.03642(10) 0.0367(7) Uani 1 1 d .
H47 H 0.5567 -0.2016 -0.0497 0.044 Uiso 1 1 calc R
N3 N 0.63209(18) 0.08273(14) 0.01672(9) 0.0401(6) Uani 1 1 d .
N4 N 0.51051(18) 0.02064(15) -0.10432(9) 0.0442(6) Uani 1 1 d .
H4 H 0.5137 0.0684 -0.1194 0.053 Uiso 1 1 calc R
N11 N 0.58443(17) -0.24864(13) 0.01899(8) 0.0355(5) Uani 1 1 d .
C48 C 0.6708(2) -0.28373(17) -0.06103(10) 0.0366(6) Uani 1 1 d .
C13 C 0.8854(3) 0.0058(2) -0.11617(13) 0.0614(10) Uani 1 1 d .
H13 H 0.9443 -0.0084 -0.1329 0.074 Uiso 1 1 calc R
C11 C 0.7564(3) -0.0281(2) -0.05738(13) 0.0567(9) Uani 1 1 d .
H11 H 0.7281 -0.0662 -0.0348 0.068 Uiso 1 1 calc R
C15 C 0.7531(2) 0.1025(2) -0.10040(11) 0.0534(8) Uani 1 1 d .
H15 H 0.7229 0.1539 -0.1072 0.064 Uiso 1 1 calc R
C40 C 0.7407(2) -0.2902(2) 0.16212(11) 0.0493(8) Uani 1 1 d .
H40A H 0.7755 -0.3280 0.1393 0.059 Uiso 1 1 calc R
H40B H 0.7634 -0.2336 0.1551 0.059 Uiso 1 1 calc R
C45 C 0.60850(19) -0.26363(16) 0.09910(10) 0.0346(6) Uani 1 1 d .
N12 N 0.47636(17) -0.31820(14) -0.10388(9) 0.0414(6) Uani 1 1 d .
H12A H 0.4644 -0.2717 -0.1194 0.050 Uiso 1 1 calc R
C54 C 0.4849(2) -0.31526(18) -0.04924(10) 0.0403(7) Uani 1 1 d .
H54 H 0.4994 -0.3718 -0.0366 0.048 Uiso 1 1 calc R
C56 C 0.4855(2) -0.3871(2) -0.13212(12) 0.0434(7) Uani 1 1 d .
C46 C 0.5873(2) -0.30679(17) 0.05620(10) 0.0384(7) Uani 1 1 d .
H46 H 0.5770 -0.3643 0.0530 0.046 Uiso 1 1 calc R
C19 C 0.4832(3) -0.0299(2) -0.18830(12) 0.0737(11) Uani 1 1 d .
H19A H 0.5225 -0.0700 -0.2068 0.111 Uiso 1 1 calc R
H19B H 0.5065 0.0257 -0.1957 0.111 Uiso 1 1 calc R
H19C H 0.4143 -0.0349 -0.1981 0.111 Uiso 1 1 calc R
C4 C 0.6852(3) 0.0766(3) 0.25743(13) 0.0763(12) Uani 1 1 d .
H4A H 0.6957 0.0626 0.2928 0.092 Uiso 1 1 calc R
H4B H 0.6670 0.1354 0.2555 0.092 Uiso 1 1 calc R
N9 N 0.61786(18) -0.18134(14) 0.08675(9) 0.0425(6) Uani 1 1 d .
C43 C 0.5983(3) -0.2700(2) 0.24586(11) 0.0570(9) Uani 1 1 d .
H43A H 0.5617 -0.2348 0.2694 0.068 Uiso 1 1 calc R
H43B H 0.5800 -0.3279 0.2523 0.068 Uiso 1 1 calc R
C10 C 0.7100(2) 0.04936(17) -0.06570(11) 0.0382(7) Uani 1 1 d .
C9 C 0.6158(2) 0.07563(18) -0.03826(10) 0.0390(7) Uani 1 1 d .
H9 H 0.5992 0.1321 -0.0504 0.047 Uiso 1 1 calc R
C18 C 0.4931(2) -0.0466(2) -0.13255(12) 0.0464(8) Uani 1 1 d .
C51 C 0.8481(2) -0.3288(2) -0.10928(14) 0.0604(9) Uani 1 1 d .
H51 H 0.9071 -0.3440 -0.1255 0.073 Uiso 1 1 calc R
C7 C 0.6635(2) 0.06586(17) 0.09624(11) 0.0407(7) Uani 1 1 d .
C57 C 0.4715(3) -0.3752(2) -0.18804(12) 0.0694(10) Uani 1 1 d .
H57A H 0.5094 -0.4167 -0.2060 0.104 Uiso 1 1 calc R
H57B H 0.4941 -0.3202 -0.1975 0.104 Uiso 1 1 calc R
H57C H 0.4019 -0.3809 -0.1963 0.104 Uiso 1 1 calc R
C55 C 0.3871(2) -0.2853(2) -0.02629(12) 0.0614(9) Uani 1 1 d .
H55A H 0.3737 -0.2290 -0.0374 0.092 Uiso 1 1 calc R
H55B H 0.3921 -0.2864 0.0100 0.092 Uiso 1 1 calc R
H55C H 0.3338 -0.3215 -0.0370 0.092 Uiso 1 1 calc R
O3 O 0.02349(19) 0.28221(14) 0.11358(9) 0.0658(7) Uani 1 1 d .
C28 C 0.1054(2) 0.08738(17) 0.03242(10) 0.0378(7) Uani 1 1 d .
H28 H 0.0897 0.0306 0.0444 0.045 Uiso 1 1 calc R
N5 N 0.1530(2) 0.01944(14) -0.09181(9) 0.0462(6) Uani 1 1 d .
N7 N 0.11756(18) 0.08180(14) -0.02263(9) 0.0388(6) Uani 1 1 d .
C29 C 0.2007(2) 0.11366(18) 0.05879(11) 0.0398(7) Uani 1 1 d .
C26 C 0.1415(2) 0.10171(17) -0.10261(10) 0.0366(7) Uani 1 1 d .
C37 C 0.0169(2) 0.2108(2) 0.13022(12) 0.0428(7) Uani 1 1 d .
C27 C 0.1182(2) 0.14207(17) -0.05843(11) 0.0414(7) Uani 1 1 d .
H27 H 0.1055 0.1990 -0.0540 0.050 Uiso 1 1 calc R
C24 C 0.1395(3) 0.1119(2) -0.24891(12) 0.0553(9) Uani 1 1 d .
H24A H 0.1077 0.0748 -0.2732 0.066 Uiso 1 1 calc R
H24B H 0.1161 0.1686 -0.2554 0.066 Uiso 1 1 calc R
C38 C 0.0209(3) 0.1930(2) 0.18613(12) 0.0685(10) Uani 1 1 d .
H38A H 0.0605 0.1437 0.1921 0.103 Uiso 1 1 calc R
H38B H -0.0456 0.1840 0.1987 0.103 Uiso 1 1 calc R
H38C H 0.0504 0.2399 0.2034 0.103 Uiso 1 1 calc R
N8 N 0.00742(17) 0.14337(14) 0.10088(9) 0.0417(6) Uani 1 1 d .
H8A H -0.0040 0.0961 0.1156 0.050 Uiso 1 1 calc R
N6 N 0.1383(2) 0.00686(14) -0.04306(9) 0.0449(6) Uani 1 1 d .
C34 C 0.2572(2) 0.18141(19) 0.04338(12) 0.0507(8) Uani 1 1 d .
H34 H 0.2372 0.2121 0.0152 0.061 Uiso 1 1 calc R
C36 C -0.0828(2) 0.1109(2) 0.02272(13) 0.0619(9) Uani 1 1 d .
H36A H -0.0958 0.0550 0.0347 0.093 Uiso 1 1 calc R
H36B H -0.0765 0.1101 -0.0135 0.093 Uiso 1 1 calc R
H36C H -0.1369 0.1471 0.0322 0.093 Uiso 1 1 calc R
O4 O 0.11462(17) 0.21902(12) -0.15876(8) 0.0540(6) Uani 1 1 d .
H4C H 0.1354 0.2493 -0.1359 0.081 Uiso 1 1 calc R
C21 C 0.2719(2) 0.1422(2) -0.16347(12) 0.0580(9) Uani 1 1 d .
H21A H 0.3013 0.0882 -0.1553 0.070 Uiso 1 1 calc R
H21B H 0.3001 0.1835 -0.1406 0.070 Uiso 1 1 calc R
C20 C 0.1601(2) 0.13746(16) -0.15480(11) 0.0368(7) Uani 1 1 d .
C30 C 0.2318(3) 0.0696(2) 0.10091(12) 0.0563(9) Uani 1 1 d .
H30 H 0.1951 0.0236 0.1121 0.068 Uiso 1 1 calc R
C23 C 0.2507(3) 0.1086(2) -0.25592(12) 0.0644(10) Uani 1 1 d .
H23A H 0.2679 0.1266 -0.2899 0.077 Uiso 1 1 calc R
H23B H 0.2742 0.0514 -0.2515 0.077 Uiso 1 1 calc R
C31 C 0.3179(3) 0.0936(3) 0.12675(14) 0.0706(11) Uani 1 1 d .
H31 H 0.3384 0.0637 0.1552 0.085 Uiso 1 1 calc R
C32 C 0.3726(3) 0.1612(2) 0.11046(15) 0.0673(11) Uani 1 1 d .
H32 H 0.4300 0.1771 0.1279 0.081 Uiso 1 1 calc R

loop_
_atom_site_aniso_label
_atom_site_aniso_U_11
_atom_site_aniso_U_22
_atom_site_aniso_U_33
_atom_site_aniso_U_23
_atom_site_aniso_U_13
_atom_site_aniso_U_12
O2 0.0876(17) 0.0441(13) 0.0635(16) -0.0006(12) -0.0206(14) 0.0066(12)
C39 0.0462(16) 0.0270(15) 0.0345(17) -0.0004(13) -0.0015(13) -0.0030(12)
C33 0.0514(19) 0.062(2) 0.069(3) 0.001(2) -0.0034(18) -0.0022(16)
C1 0.068(2) 0.0255(16) 0.0323(17) 0.0018(13) -0.0087(15) -0.0023(13)
C52 0.053(2) 0.053(2) 0.065(2) 0.0010(18) -0.0014(18) 0.0039(15)
C2 0.0458(18) 0.073(2) 0.047(2) 0.0015(17) -0.0025(15) -0.0035(16)
C49 0.069(2) 0.054(2) 0.043(2) 0.0125(17) 0.0104(16) 0.0052(16)
C44 0.0491(16) 0.0486(18) 0.0357(17) -0.0012(15) 0.0040(13) 0.0056(14)
C25 0.0553(18) 0.057(2) 0.0350(18) 0.0018(15) -0.0064(15) -0.0077(15)
C8 0.087(2) 0.0225(16) 0.0413(18) 0.0029(14) -0.0131(17) -0.0003(14)
C50 0.079(2) 0.060(2) 0.055(2) 0.0134(19) 0.0223(19) -0.001(2)
C12 0.058(2) 0.054(2) 0.070(3) -0.0032(19) -0.0075(18) 0.0111(17)
C5 0.071(2) 0.086(3) 0.057(2) 0.029(2) 0.0178(19) 0.002(2)
C53 0.0555(19) 0.0427(19) 0.046(2) 0.0132(15) 0.0048(15) -0.0035(14)
C3 0.069(2) 0.096(3) 0.052(2) 0.007(2) -0.021(2) -0.013(2)
C14 0.076(2) 0.068(3) 0.056(2) 0.0051(19) 0.018(2) -0.005(2)
C6 0.0496(19) 0.088(3) 0.050(2) 0.023(2) -0.0012(16) -0.0087(18)
C35 0.0485(17) 0.0386(17) 0.0301(17) 0.0017(13) -0.0036(13) -0.0014(13)
C17 0.061(2) 0.083(3) 0.055(2) -0.010(2) 0.0138(18) -0.0076(19)
C42 0.079(2) 0.078(2) 0.038(2) -0.0024(18) -0.0153(18) -0.002(2)
C41 0.0517(19) 0.086(3) 0.050(2) 0.010(2) -0.0134(16) 0.0029(18)
C22 0.059(2) 0.088(3) 0.058(2) 0.008(2) 0.0143(18) 0.001(2)
N2 0.0757(18) 0.0268(14) 0.0287(15) -0.0025(11) -0.0005(12) 0.0015(11)
O1 0.1009(19) 0.0425(14) 0.0663(17) -0.0079(13) -0.0246(14) 0.0054(13)
N1 0.0752(18) 0.0271(14) 0.0339(15) -0.0017(11) -0.0031(13) -0.0024(12)
O5 0.0755(15) 0.0373(12) 0.0448(14) 0.0008(10) 0.0056(11) -0.0090(11)
C16 0.0512(17) 0.0363(17) 0.0338(17) 0.0024(13) -0.0016(13) -0.0061(13)
N10 0.0627(16) 0.0265(14) 0.0359(15) -0.0026(11) -0.0034(12) -0.0013(11)
O6 0.0940(18) 0.0444(14) 0.0557(16) -0.0097(12) -0.0132(13) 0.0094(12)
C47 0.0572(17) 0.0299(15) 0.0230(15) 0.0018(12) -0.0017(12) -0.0001(13)
N3 0.0648(16) 0.0257(13) 0.0300(14) -0.0012(11) -0.0058(12) -0.0030(11)
N4 0.0526(15) 0.0461(15) 0.0339(14) 0.0056(12) -0.0066(12) -0.0040(11)
N11 0.0550(14) 0.0219(12) 0.0295(13) -0.0018(11) 0.0003(10) -0.0010(10)
C48 0.0478(15) 0.0347(16) 0.0274(16) -0.0023(13) -0.0022(13) -0.0078(12)
C13 0.051(2) 0.070(3) 0.064(2) -0.018(2) -0.0001(18) 0.0024(18)
C11 0.065(2) 0.045(2) 0.060(2) 0.0085(17) -0.0024(18) -0.0005(16)
C15 0.070(2) 0.0450(19) 0.045(2) 0.0042(16) 0.0024(17) 0.0029(16)
C40 0.0462(17) 0.057(2) 0.0452(19) 0.0051(15) -0.0034(14) 0.0034(15)
C45 0.0421(15) 0.0279(16) 0.0339(16) -0.0043(13) 0.0011(12) 0.0016(11)
N12 0.0539(14) 0.0390(14) 0.0314(14) 0.0014(12) -0.0072(11) 0.0027(11)
C54 0.0497(16) 0.0405(17) 0.0308(17) -0.0036(14) 0.0000(13) -0.0011(13)
C56 0.0444(16) 0.047(2) 0.0384(18) -0.0047(16) -0.0044(13) 0.0007(14)
C46 0.0638(18) 0.0239(15) 0.0274(16) -0.0014(13) -0.0010(14) -0.0029(12)
C19 0.087(3) 0.093(3) 0.042(2) -0.011(2) -0.006(2) 0.012(2)
C4 0.126(4) 0.069(3) 0.034(2) 0.0015(18) 0.004(2) -0.018(2)
N9 0.0648(16) 0.0306(14) 0.0319(15) -0.0035(11) -0.0047(12) -0.0032(12)
C43 0.069(2) 0.069(2) 0.0323(18) -0.0020(17) 0.0056(16) 0.0097(17)
C10 0.0476(16) 0.0333(16) 0.0337(16) -0.0050(13) -0.0116(13) -0.0025(12)
C9 0.0566(18) 0.0342(16) 0.0261(16) 0.0005(12) -0.0048(13) -0.0015(13)
C18 0.0470(17) 0.055(2) 0.0377(19) -0.0051(17) -0.0029(14) 0.0097(15)
C51 0.054(2) 0.068(3) 0.059(2) -0.011(2) 0.0114(18) -0.0100(18)
C7 0.0548(18) 0.0323(17) 0.0349(17) -0.0010(14) -0.0060(14) -0.0076(13)
C57 0.085(3) 0.082(3) 0.041(2) -0.0120(19) -0.0046(19) 0.004(2)
C55 0.0567(19) 0.081(3) 0.046(2) -0.0042(19) 0.0054(17) 0.0047(18)
O3 0.0985(18) 0.0447(14) 0.0541(15) -0.0071(12) 0.0134(13) -0.0120(13)
C28 0.0568(18) 0.0271(15) 0.0297(16) 0.0011(12) -0.0011(13) -0.0031(13)
N5 0.0742(18) 0.0295(15) 0.0350(15) -0.0051(11) -0.0050(13) 0.0036(12)
N7 0.0603(15) 0.0250(13) 0.0310(14) -0.0034(11) -0.0011(12) -0.0014(11)
C29 0.0504(16) 0.0364(16) 0.0326(16) -0.0047(14) -0.0001(13) 0.0069(13)
C26 0.0506(17) 0.0285(16) 0.0307(16) -0.0030(13) -0.0013(13) -0.0027(12)
C37 0.0434(15) 0.047(2) 0.0380(18) -0.0037(16) 0.0014(13) -0.0059(14)
C27 0.0652(19) 0.0258(16) 0.0332(17) 0.0028(14) 0.0025(15) 0.0004(13)
C24 0.073(2) 0.061(2) 0.0323(18) 0.0009(16) -0.0059(16) -0.0086(17)
C38 0.083(2) 0.088(3) 0.035(2) -0.0054(19) -0.0048(18) -0.006(2)
N8 0.0541(15) 0.0375(14) 0.0334(15) 0.0027(12) 0.0029(11) -0.0061(11)
N6 0.0756(18) 0.0300(14) 0.0291(14) -0.0001(11) -0.0029(12) 0.0037(12)
C34 0.0535(19) 0.0464(19) 0.052(2) 0.0060(16) -0.0025(16) -0.0025(15)
C36 0.056(2) 0.081(3) 0.049(2) -0.0076(19) -0.0124(17) -0.0049(18)
O4 0.0781(15) 0.0413(13) 0.0424(14) 0.0004(10) -0.0029(12) 0.0092(11)
C21 0.054(2) 0.077(2) 0.043(2) 0.0021(17) -0.0035(16) -0.0042(17)
C20 0.0521(17) 0.0249(15) 0.0334(16) 0.0014(13) -0.0011(13) 0.0012(12)
C30 0.070(2) 0.056(2) 0.043(2) 0.0082(17) -0.0073(17) -0.0025(17)
C23 0.082(3) 0.072(2) 0.039(2) 0.0001(18) 0.0136(18) 0.012(2)
C31 0.080(3) 0.082(3) 0.050(2) 0.006(2) -0.020(2) 0.009(2)
C32 0.055(2) 0.074(3) 0.073(3) -0.018(2) -0.015(2) 0.0030(19)

loop_
_atom_type_symbol
_atom_type_description
_atom_type_scat_dispersion_real
_atom_type_scat_dispersion_imag
_atom_type_scat_source
C C 0.0033 0.0016 'International Tables Vol C Tables 4.2.6.8 and 6.1.1.4'
H H 0.0000 0.0000 'International Tables Vol C Tables 4.2.6.8 and 6.1.1.4'
N N 0.0061 0.0033 'International Tables Vol C Tables 4.2.6.8 and 6.1.1.4'
O O 0.0106 0.0060 'International Tables Vol C Tables 4.2.6.8 and 6.1.1.4'

loop_
_geom_angle_atom_site_label_1
_geom_angle_atom_site_label_2
_geom_angle_atom_site_label_3
_geom_angle
C1 O2 H2 109.5
O5 C39 C45 109.0(2)
O5 C39 C44 105.7(2)
C45 C39 C44 111.5(2)
O5 C39 C40 111.4(2)
C45 C39 C40 108.2(2)
C44 C39 C40 110.9(2)
C32 C33 C34 119.9(3)
C32 C33 H33 120.1
C34 C33 H33 120.1
O2 C1 C7 110.1(2)
O2 C1 C6 113.5(3)
C7 C1 C6 109.5(3)
O2 C1 C2 103.7(2)
C7 C1 C2 109.7(2)
C6 C1 C2 110.2(2)
C51 C52 C53 120.7(3)
C51 C52 H52 119.6
C53 C52 H52 119.6
C3 C2 C1 112.4(3)
C3 C2 H2A 109.1
C1 C2 H2A 109.1
C3 C2 H2B 109.1
C1 C2 H2B 109.1
H2A C2 H2B 107.9
C48 C49 C50 120.6(3)
C48 C49 H49 119.7
C50 C49 H49 119.7
C39 C44 C43 112.7(2)
C39 C44 H44A 109.0
C43 C44 H44A 109.0
C39 C44 H44B 109.0
C43 C44 H44B 109.0
H44A C44 H44B 107.8
C20 C25 C24 113.2(2)
C20 C25 H25A 108.9
C24 C25 H25A 108.9
C20 C25 H25B 108.9
C24 C25 H25B 108.9
H25A C25 H25B 107.7
N3 C8 C7 105.5(2)
N3 C8 H8 127.2
C7 C8 H8 127.2
C51 C50 C49 120.7(3)
C51 C50 H50 119.6
C49 C50 H50 119.6
C13 C12 C11 120.5(3)
C13 C12 H12 119.8
C11 C12 H12 119.8
C4 C5 C6 109.9(3)
C4 C5 H5A 109.7
C6 C5 H5A 109.7
C4 C5 H5B 109.7
C6 C5 H5B 109.7
H5A C5 H5B 108.2
C52 C53 C48 120.6(3)
C52 C53 H53 119.7
C48 C53 H53 119.7
C4 C3 C2 112.3(3)
C4 C3 H3A 109.2
C2 C3 H3A 109.2
C4 C3 H3B 109.2
C2 C3 H3B 109.2
H3A C3 H3B 107.9
C13 C14 C15 120.3(3)
C13 C14 H14 119.8
C15 C14 H14 119.8
C1 C6 C5 113.8(3)
C1 C6 H6A 108.8
C5 C6 H6A 108.8
C1 C6 H6B 108.8
C5 C6 H6B 108.8
H6A C6 H6B 107.7
N8 C35 C36 110.2(2)
N8 C35 C28 106.8(2)
C36 C35 C28 112.1(2)
N8 C35 H35 109.2
C36 C35 H35 109.2
C28 C35 H35 109.2
C16 C17 H17A 109.5
C16 C17 H17B 109.5
H17A C17 H17B 109.5
C16 C17 H17C 109.5
H17A C17 H17C 109.5
H17B C17 H17C 109.5
C43 C42 C41 109.5(3)
C43 C42 H42A 109.8
C41 C42 H42A 109.8
C43 C42 H42B 109.8
C41 C42 H42B 109.8
H42A C42 H42B 108.2
C40 C41 C42 111.5(3)
C40 C41 H41A 109.3
C42 C41 H41A 109.3
C40 C41 H41B 109.3
C42 C41 H41B 109.3
H41A C41 H41B 108.0
C23 C22 C21 112.0(3)
C23 C22 H22A 109.2
C21 C22 H22A 109.2
C23 C22 H22B 109.2
C21 C22 H22B 109.2
H22A C22 H22B 107.9
N1 N2 N3 107.3(2)
N2 N1 C7 109.1(2)
C39 O5 H5 109.5
N4 C16 C17 110.2(3)
N4 C16 C9 107.0(2)
C17 C16 C9 112.6(2)
N4 C16 H16 109.0
C17 C16 H16 109.0
C9 C16 H16 109.0
N9 N10 N11 107.2(2)
N11 C47 C48 111.3(2)
N11 C47 C54 110.6(2)
C48 C47 C54 113.7(2)
N11 C47 H47 106.9
C48 C47 H47 106.9
C54 C47 H47 106.9
N2 N3 C8 110.4(2)
N2 N3 C9 118.6(2)
C8 N3 C9 130.9(2)
C18 N4 C16 125.0(3)
C18 N4 H4 117.5
C16 N4 H4 117.5
N10 N11 C46 110.4(2)
N10 N11 C47 118.2(2)
C46 N11 C47 131.2(2)
C49 C48 C53 118.3(3)
C49 C48 C47 118.9(3)
C53 C48 C47 122.8(3)
C14 C13 C12 119.7(3)
C14 C13 H13 120.1
C12 C13 H13 120.1
C12 C11 C10 120.7(3)
C12 C11 H11 119.7
C10 C11 H11 119.7
C10 C15 C14 121.2(3)
C10 C15 H15 119.4
C14 C15 H15 119.4
C41 C40 C39 112.1(3)
C41 C40 H40A 109.2
C39 C40 H40A 109.2
C41 C40 H40B 109.2
C39 C40 H40B 109.2
H40A C40 H40B 107.9
C46 C45 N9 108.0(2)
C46 C45 C39 129.6(2)
N9 C45 C39 122.2(2)
C56 N12 C54 125.2(2)
C56 N12 H12A 117.4
C54 N12 H12A 117.4
N12 C54 C55 109.9(2)
N12 C54 C47 107.4(2)
C55 C54 C47 112.7(2)
N12 C54 H54 108.9
C55 C54 H54 108.9
C47 C54 H54 108.9
O6 C56 N12 122.3(3)
O6 C56 C57 121.9(3)
N12 C56 C57 115.8(3)
N11 C46 C45 105.4(2)
N11 C46 H46 127.3
C45 C46 H46 127.3
C18 C19 H19A 109.5
C18 C19 H19B 109.5
H19A C19 H19B 109.5
C18 C19 H19C 109.5
H19A C19 H19C 109.5
H19B C19 H19C 109.5
C5 C4 C3 111.5(3)
C5 C4 H4A 109.3
C3 C4 H4A 109.3
C5 C4 H4B 109.3
C3 C4 H4B 109.3
H4A C4 H4B 108.0
N10 N9 C45 109.0(2)
C42 C43 C44 110.6(3)
C42 C43 H43A 109.5
C44 C43 H43A 109.5
C42 C43 H43B 109.5
C44 C43 H43B 109.5
H43A C43 H43B 108.1
C15 C10 C11 117.6(3)
C15 C10 C9 119.9(3)
C11 C10 C9 122.6(3)
N3 C9 C10 111.7(2)
N3 C9 C16 110.8(2)
C10 C9 C16 114.0(2)
N3 C9 H9 106.6
C10 C9 H9 106.6
C16 C9 H9 106.6
O1 C18 N4 122.8(3)
O1 C18 C19 122.0(3)
N4 C18 C19 115.1(3)
C50 C51 C52 119.1(3)
C50 C51 H51 120.5
C52 C51 H51 120.5
N1 C7 C8 107.5(3)
N1 C7 C1 122.3(2)
C8 C7 C1 130.1(3)
C56 C57 H57A 109.5
C56 C57 H57B 109.5
H57A C57 H57B 109.5
C56 C57 H57C 109.5
H57A C57 H57C 109.5
H57B C57 H57C 109.5
C54 C55 H55A 109.5
C54 C55 H55B 109.5
H55A C55 H55B 109.5
C54 C55 H55C 109.5
H55A C55 H55C 109.5
H55B C55 H55C 109.5
N7 C28 C29 112.3(2)
N7 C28 C35 110.8(2)
C29 C28 C35 113.1(2)
N7 C28 H28 106.7
C29 C28 H28 106.7
C35 C28 H28 106.7
N6 N5 C26 109.7(2)
N6 N7 C27 110.6(2)
N6 N7 C28 118.5(2)
C27 N7 C28 130.8(2)
C34 C29 C30 118.1(3)
C34 C29 C28 122.9(3)
C30 C29 C28 119.0(3)
N5 C26 C27 107.6(2)
N5 C26 C20 122.7(2)
C27 C26 C20 129.6(2)
O3 C37 N8 123.3(3)
O3 C37 C38 121.7(3)
N8 C37 C38 115.0(3)
N7 C27 C26 105.4(2)
N7 C27 H27 127.3
C26 C27 H27 127.3
C23 C24 C25 111.4(3)
C23 C24 H24A 109.4
C25 C24 H24A 109.4
C23 C24 H24B 109.4
C25 C24 H24B 109.4
H24A C24 H24B 108.0
C37 C38 H38A 109.5
C37 C38 H38B 109.5
H38A C38 H38B 109.5
C37 C38 H38C 109.5
H38A C38 H38C 109.5
H38B C38 H38C 109.5
C37 N8 C35 125.1(2)
C37 N8 H8A 117.4
C35 N8 H8A 117.4
N5 N6 N7 106.8(2)
C29 C34 C33 121.4(3)
C29 C34 H34 119.3
C33 C34 H34 119.3
C35 C36 H36A 109.5
C35 C36 H36B 109.5
H36A C36 H36B 109.5
C35 C36 H36C 109.5
H36A C36 H36C 109.5
H36B C36 H36C 109.5
C20 O4 H4C 109.5
C20 C21 C22 113.5(3)
C20 C21 H21A 108.9
C22 C21 H21A 108.9
C20 C21 H21B 108.9
C22 C21 H21B 108.9
H21A C21 H21B 107.7
O4 C20 C26 109.7(2)
O4 C20 C21 111.2(2)
C26 C20 C21 108.6(2)
O4 C20 C25 104.5(2)
C26 C20 C25 111.8(2)
C21 C20 C25 111.0(3)
C29 C30 C31 120.3(3)
C29 C30 H30 119.8
C31 C30 H30 119.8
C24 C23 C22 109.2(3)
C24 C23 H23A 109.8
C22 C23 H23A 109.8
C24 C23 H23B 109.8
C22 C23 H23B 109.8
H23A C23 H23B 108.3
C32 C31 C30 120.2(3)
C32 C31 H31 119.9
C30 C31 H31 119.9
C33 C32 C31 120.1(3)
C33 C32 H32 119.9
C31 C32 H32 119.9

loop_
_geom_bond_atom_site_label_1
_geom_bond_atom_site_label_2
_geom_bond_distance
O2 C1 1.434(3)
O2 H2 0.8200
C39 O5 1.423(3)
C39 C45 1.513(4)
C39 C44 1.520(4)
C39 C40 1.528(4)
C33 C32 1.352(5)
C33 C34 1.388(4)
C33 H33 0.9300
C1 C7 1.506(4)
C1 C6 1.511(4)
C1 C2 1.528(4)
C52 C51 1.369(4)
C52 C53 1.382(4)
C52 H52 0.9300
C2 C3 1.510(4)
C2 H2A 0.9700
C2 H2B 0.9700
C49 C48 1.376(4)
C49 C50 1.387(5)
C49 H49 0.9300
C44 C43 1.531(4)
C44 H44A 0.9700
C44 H44B 0.9700
C25 C20 1.513(4)
C25 C24 1.519(4)
C25 H25A 0.9700
C25 H25B 0.9700
C8 N3 1.351(3)
C8 C7 1.358(4)
C8 H8 0.9300
C50 C51 1.366(5)
C50 H50 0.9300
C12 C13 1.366(5)
C12 C11 1.380(5)
C12 H12 0.9300
C5 C4 1.480(5)
C5 C6 1.538(4)
C5 H5A 0.9700
C5 H5B 0.9700
C53 C48 1.386(4)
C53 H53 0.9300
C3 C4 1.483(5)
C3 H3A 0.9700
C3 H3B 0.9700
C14 C13 1.362(5)
C14 C15 1.386(4)
C14 H14 0.9300
C6 H6A 0.9700
C6 H6B 0.9700
C35 N8 1.446(3)
C35 C36 1.534(4)
C35 C28 1.548(4)
C35 H35 0.9800
C17 C16 1.522(4)
C17 H17A 0.9600
C17 H17B 0.9600
C17 H17C 0.9600
C42 C43 1.514(5)
C42 C41 1.523(5)
C42 H42A 0.9700
C42 H42B 0.9700
C41 C40 1.523(4)
C41 H41A 0.9700
C41 H41B 0.9700
C22 C23 1.511(5)
C22 C21 1.521(4)
C22 H22A 0.9700
C22 H22B 0.9700
N2 N1 1.317(3)
N2 N3 1.325(3)
O1 C18 1.226(4)
N1 C7 1.357(3)
O5 H5 0.8200
C16 N4 1.453(3)
C16 C9 1.540(4)
C16 H16 0.9800
N10 N9 1.318(3)
N10 N11 1.332(3)
O6 C56 1.231(3)
C47 N11 1.477(3)
C47 C48 1.517(4)
C47 C54 1.537(4)
C47 H47 0.9800
N3 C9 1.472(3)
N4 C18 1.325(4)
N4 H4 0.8600
N11 C46 1.350(3)
C13 H13 0.9300
C11 C10 1.399(4)
C11 H11 0.9300
C15 C10 1.374(4)
C15 H15 0.9300
C40 H40A 0.9700
C40 H40B 0.9700
C45 C46 1.355(4)
C45 N9 1.356(3)
N12 C56 1.332(4)
N12 C54 1.447(3)
N12 H12A 0.8600
C54 C55 1.517(4)
C54 H54 0.9800
C56 C57 1.500(4)
C46 H46 0.9300
C19 C18 1.501(4)
C19 H19A 0.9600
C19 H19B 0.9600
C19 H19C 0.9600
C4 H4A 0.9700
C4 H4B 0.9700
C43 H43A 0.9700
C43 H43B 0.9700
C10 C9 1.512(4)
C9 H9 0.9800
C51 H51 0.9300
C57 H57A 0.9600
C57 H57B 0.9600
C57 H57C 0.9600
C55 H55A 0.9600
C55 H55B 0.9600
C55 H55C 0.9600
O3 C37 1.223(3)
C28 N7 1.465(3)
C28 C29 1.511(4)
C28 H28 0.9800
N5 N6 1.317(3)
N5 C26 1.350(3)
N7 N6 1.339(3)
N7 C27 1.347(3)
C29 C34 1.379(4)
C29 C30 1.379(4)
C26 C27 1.367(4)
C26 C20 1.511(4)
C37 N8 1.329(4)
C37 C38 1.504(4)
C27 H27 0.9300
C24 C23 1.499(5)
C24 H24A 0.9700
C24 H24B 0.9700
C38 H38A 0.9600
C38 H38B 0.9600
C38 H38C 0.9600
N8 H8A 0.8600
C34 H34 0.9300
C36 H36A 0.9600
C36 H36B 0.9600
C36 H36C 0.9600
O4 C20 1.438(3)
O4 H4C 0.8200
C21 C20 1.514(4)
C21 H21A 0.9700
C21 H21B 0.9700
C30 C31 1.392(5)
C30 H30 0.9300
C23 H23A 0.9700
C23 H23B 0.9700
C31 C32 1.371(5)
C31 H31 0.9300
C32 H32 0.9300

loop_
_geom_torsion_atom_site_label_1
_geom_torsion_atom_site_label_2
_geom_torsion_atom_site_label_3
_geom_torsion_atom_site_label_4
_geom_torsion
O2 C1 C2 C3 -71.9(3)
C7 C1 C2 C3 170.5(3)
C6 C1 C2 C3 49.9(4)
O5 C39 C44 C43 68.8(3)
C45 C39 C44 C43 -172.8(2)
C40 C39 C44 C43 -52.1(3)
C48 C49 C50 C51 -0.3(5)
C51 C52 C53 C48 -1.7(5)
C1 C2 C3 C4 -54.2(4)
O2 C1 C6 C5 65.0(4)
C7 C1 C6 C5 -171.5(3)
C2 C1 C6 C5 -50.7(4)
C4 C5 C6 C1 54.6(4)
C43 C42 C41 C40 58.4(4)
N3 N2 N1 C7 1.1(3)
N1 N2 N3 C8 -1.2(3)
N1 N2 N3 C9 -178.4(2)
C7 C8 N3 N2 0.8(4)
C7 C8 N3 C9 177.6(3)
C17 C16 N4 C18 -102.9(3)
C9 C16 N4 C18 134.4(3)
N9 N10 N11 C46 0.8(3)
N9 N10 N11 C47 -174.6(2)
C48 C47 N11 N10 96.0(3)
C54 C47 N11 N10 -136.6(2)
C48 C47 N11 C46 -78.3(4)
C54 C47 N11 C46 49.1(4)
C50 C49 C48 C53 -0.2(5)
C50 C49 C48 C47 -179.1(3)
C52 C53 C48 C49 1.1(4)
C52 C53 C48 C47 -180.0(3)
N11 C47 C48 C49 -129.3(3)
C54 C47 C48 C49 105.0(3)
N11 C47 C48 C53 51.8(3)
C54 C47 C48 C53 -73.9(3)
C15 C14 C13 C12 0.3(5)
C11 C12 C13 C14 0.1(5)
C13 C12 C11 C10 -1.2(5)
C13 C14 C15 C10 0.4(5)
C42 C41 C40 C39 -55.5(4)
O5 C39 C40 C41 -66.0(3)
C45 C39 C40 C41 174.1(2)
C44 C39 C40 C41 51.5(3)
O5 C39 C45 C46 -17.1(4)
C44 C39 C45 C46 -133.5(3)
C40 C39 C45 C46 104.2(3)
O5 C39 C45 N9 168.4(2)
C44 C39 C45 N9 52.0(3)
C40 C39 C45 N9 -70.2(3)
C56 N12 C54 C55 -118.4(3)
C56 N12 C54 C47 118.7(3)
N11 C47 C54 N12 177.9(2)
C48 C47 C54 N12 -56.0(3)
N11 C47 C54 C55 56.7(3)
C48 C47 C54 C55 -177.2(3)
C54 N12 C56 O6 0.4(5)
C54 N12 C56 C57 178.7(3)
N10 N11 C46 C45 -0.5(3)
C47 N11 C46 C45 174.2(3)
N9 C45 C46 N11 -0.1(3)
C39 C45 C46 N11 -175.2(3)
C6 C5 C4 C3 -56.8(4)
C2 C3 C4 C5 58.0(4)
N11 N10 N9 C45 -0.9(3)
C46 C45 N9 N10 0.6(3)
C39 C45 N9 N10 176.1(2)
C41 C42 C43 C44 -58.1(4)
C39 C44 C43 C42 56.2(4)
C14 C15 C10 C11 -1.5(4)
C14 C15 C10 C9 178.7(3)
C12 C11 C10 C15 1.8(5)
C12 C11 C10 C9 -178.3(3)
N2 N3 C9 C10 108.3(3)
C8 N3 C9 C10 -68.2(4)
N2 N3 C9 C16 -123.4(3)
C8 N3 C9 C16 60.1(4)
C15 C10 C9 N3 -116.8(3)
C11 C10 C9 N3 63.3(3)
C15 C10 C9 C16 116.6(3)
C11 C10 C9 C16 -63.3(4)
N4 C16 C9 N3 176.5(2)
C17 C16 C9 N3 55.4(3)
N4 C16 C9 C10 -56.4(3)
C17 C16 C9 C10 -177.6(3)
C16 N4 C18 O1 0.2(5)
C16 N4 C18 C19 -178.9(3)
C49 C50 C51 C52 -0.2(5)
C53 C52 C51 C50 1.2(5)
N2 N1 C7 C8 -0.6(3)
N2 N1 C7 C1 -178.0(3)
N3 C8 C7 N1 -0.1(3)
N3 C8 C7 C1 177.0(3)
O2 C1 C7 N1 -164.3(3)
C6 C1 C7 N1 70.2(4)
C2 C1 C7 N1 -50.9(4)
O2 C1 C7 C8 18.9(5)
C6 C1 C7 C8 -106.5(4)
C2 C1 C7 C8 132.4(3)
N8 C35 C28 N7 178.7(2)
C36 C35 C28 N7 57.8(3)
N8 C35 C28 C29 -54.1(3)
C36 C35 C28 C29 -175.0(3)
C29 C28 N7 N6 95.4(3)
C35 C28 N7 N6 -137.0(2)
C29 C28 N7 C27 -79.5(4)
C35 C28 N7 C27 48.1(4)
N7 C28 C29 C34 48.7(4)
C35 C28 C29 C34 -77.7(3)
N7 C28 C29 C30 -132.9(3)
C35 C28 C29 C30 100.7(3)
N6 N5 C26 C27 -0.3(3)
N6 N5 C26 C20 175.9(3)
N6 N7 C27 C26 -0.6(3)
C28 N7 C27 C26 174.5(3)
N5 C26 C27 N7 0.6(3)
C20 C26 C27 N7 -175.2(3)
C20 C25 C24 C23 56.0(4)
O3 C37 N8 C35 7.3(5)
C38 C37 N8 C35 -171.6(3)
C36 C35 N8 C37 -120.5(3)
C28 C35 N8 C37 117.5(3)
C26 N5 N6 N7 -0.1(3)
C27 N7 N6 N5 0.5(3)
C28 N7 N6 N5 -175.4(2)
C30 C29 C34 C33 0.4(5)
C28 C29 C34 C33 178.8(3)
C32 C33 C34 C29 -0.8(5)
C23 C22 C21 C20 -53.2(4)
N5 C26 C20 O4 163.1(2)
C27 C26 C20 O4 -21.7(4)
N5 C26 C20 C21 -75.2(3)
C27 C26 C20 C21 100.0(4)
N5 C26 C20 C25 47.7(4)
C27 C26 C20 C25 -137.1(3)
C22 C21 C20 O4 -67.5(3)
C22 C21 C20 C26 171.7(3)
C22 C21 C20 C25 48.4(4)
C24 C25 C20 O4 70.2(3)
C24 C25 C20 C26 -171.2(3)
C24 C25 C20 C21 -49.8(4)
C34 C29 C30 C31 0.1(5)
C28 C29 C30 C31 -178.4(3)
C25 C24 C23 C22 -58.2(4)
C21 C22 C23 C24 57.0(4)
C29 C30 C31 C32 -0.2(5)
C34 C33 C32 C31 0.7(5)
C30 C31 C32 C33 -0.2(6)
